data_4134048
loop_
_publ_author_name
'Yang, Huajun'
'Wang, Yanxiang'
'Krishna, Rajamani'
'Jia, Xiaoxia'
'Wang, Yong'
'Hong, Anh N.'
'Dang, Candy'
'Castillo, Henry E.'
'Bu, Xianhui'
'Feng, Pingyun'

_publ_section_title
;
 Pore-Space-Partition-Enabled Exceptional Ethane Uptake and
 Ethane-Selective Ethane--Ethylene Separation
;
_journal_name_full 'Journal of the American Chemical Society'
_journal_paper_doi 10.1021/jacs.9b12924
_journal_year 2020
_chemical_formula_sum 'C42 H24 Co2.06 N6 O13 Ti0.94'
_chemical_formula_weight 987.09
_space_group_crystal_system hexagonal
_space_group_IT_number 194
_space_group_name_Hall '-P 6c 2c'
_space_group_name_H-M_alt 'P 63/m m c'
_atom_sites_solution_hydrogens geom
_audit_creation_method SHELXL-2016/6
_cell_angle_alpha 90
_cell_angle_beta 90
_cell_angle_gamma 120
_cell_formula_units_Z 2
_cell_length_a 16.871(3)
_cell_length_b 16.871(3)
_cell_length_c 14.955(2)
_cell_measurement_temperature 296(2)
_cell_volume 3686.4(10)
_computing_structure_refinement 'SHELXL-2016/6 (Sheldrick, 2016)'
_computing_structure_solution 'SHELXT 2014/5 (Sheldrick, 2014)'
_diffrn_ambient_temperature 296(2)
_diffrn_measured_fraction_theta_full 0.998
_diffrn_measured_fraction_theta_max 0.998
_diffrn_radiation_type MoK\a
_diffrn_radiation_wavelength 0.71073
_diffrn_reflns_av_R_equivalents 0.0842
_diffrn_reflns_av_unetI/netI 0.0293
_diffrn_reflns_Laue_measured_fraction_full 0.998
_diffrn_reflns_Laue_measured_fraction_max 0.998
_diffrn_reflns_limit_h_max 18
_diffrn_reflns_limit_h_min -18
_diffrn_reflns_limit_k_max 18
_diffrn_reflns_limit_k_min -18
_diffrn_reflns_limit_l_max 16
_diffrn_reflns_limit_l_min -16
_diffrn_reflns_number 19495
_diffrn_reflns_point_group_measured_fraction_full 0.998
_diffrn_reflns_point_group_measured_fraction_max 0.998
_diffrn_reflns_theta_full 23.254
_diffrn_reflns_theta_max 23.254
_diffrn_reflns_theta_min 1.949
_exptl_absorpt_coefficient_mu 0.599
_exptl_crystal_density_diffrn 0.889
_exptl_crystal_F_000 997
_refine_diff_density_max 0.231
_refine_diff_density_min -0.440
_refine_diff_density_rms 0.049
_refine_ls_extinction_method none
_refine_ls_goodness_of_fit_ref 1.170
_refine_ls_hydrogen_treatment constr
_refine_ls_matrix_type full
_refine_ls_number_parameters 66
_refine_ls_number_reflns 1037
_refine_ls_number_restraints 0
_refine_ls_restrained_S_all 1.170
_refine_ls_R_factor_all 0.0427
_refine_ls_R_factor_gt 0.0338
_refine_ls_shift/su_max 0.000
_refine_ls_shift/su_mean 0.000
_refine_ls_structure_factor_coef Fsqd
_refine_ls_weighting_details 'w=1/[\s^2^(Fo^2^)+(0.1000P)^2^] where P=(Fo^2^+2Fc^2^)/3'
_refine_ls_weighting_scheme calc
_refine_ls_wR_factor_gt 0.1439
_refine_ls_wR_factor_ref 0.1493
_reflns_Friedel_coverage 0.000
_reflns_number_gt 869
_reflns_number_total 1037
_reflns_threshold_expression 'I > 2\s(I)'
_cod_data_source_file ja9b12924_si_002.cif
_cod_data_source_block pacs_CoTi_bdc_tpt
_cod_original_cell_volume 3686.3(12)
_cod_database_code 4134048
_shelx_shelxl_version_number 2016/6
_shelx_space_group_comment
;
The symmetry employed for this shelxl refinement is uniquely defined
by the following loop, which should always be used as a source of
symmetry information in preference to the above space-group names.
They are only intended as comments.
;

loop_
_space_group_symop_operation_xyz
'x, y, z'
'-y, x-y, z'
'-x+y, -x, z'
'-x, -y, z+1/2'
'y, -x+y, z+1/2'
'x-y, x, z+1/2'
'y, x, -z'
'x-y, -y, -z'
'-x, -x+y, -z'
'-y, -x, -z+1/2'
'-x+y, y, -z+1/2'
'x, x-y, -z+1/2'
'-x, -y, -z'
'y, -x+y, -z'
'x-y, x, -z'
'x, y, -z-1/2'
'-y, x-y, -z-1/2'
'-x+y, -x, -z-1/2'
'-y, -x, z'
'-x+y, y, z'
'x, x-y, z'
'y, x, z-1/2'
'x-y, -y, z-1/2'
'-x, -x+y, z-1/2'

loop_
_atom_site_label
_atom_site_type_symbol
_atom_site_fract_x
_atom_site_fract_y
_atom_site_fract_z
_atom_site_U_iso_or_equiv
_atom_site_adp_type
_atom_site_occupancy
_atom_site_site_symmetry_order
_atom_site_calc_flag
_atom_site_refinement_flags_posn
_atom_site_refinement_flags_adp
_atom_site_refinement_flags_occupancy
_atom_site_disorder_assembly
_atom_site_disorder_group
Co01 Co 0.26587(3) 0.53175(6) 0.250000 0.0188(4) Uani 0.69(2) 4 d S T P A 1
Ti01 Ti 0.26587(3) 0.53175(6) 0.250000 0.0188(4) Uani 0.31(2) 4 d S T P A 2
O1 O 0.333333 0.666667 0.250000 0.0208(15) Uani 1 12 d S T P . .
O11 O 0.34679(16) 0.52259(15) 0.34498(16) 0.0405(8) Uani 1 1 d . . . . .
C12 C 0.46462(16) 0.53538(16) 0.4380(3) 0.0342(12) Uani 1 2 d S T P . .
C13 C 0.5524(3) 0.5874(3) 0.4693(3) 0.0646(15) Uani 1 1 d . . . . .
H13 H 0.588569 0.647025 0.448827 0.078 Uiso 1 1 calc R U . . .
N21 N 0.19064(16) 0.3813(3) 0.250000 0.0259(12) Uani 1 4 d S T P . .
C21 C 0.0990(3) 0.3331(3) 0.250000 0.0437(14) Uani 1 2 d S T P A .
H21 H 0.067293 0.365073 0.250000 0.052 Uiso 1 2 calc R U P . .
N22 N -0.0470(2) 0.0470(2) 0.250000 0.0494(18) Uani 1 4 d S T P . .
C23 C 0.0950(2) 0.1900(4) 0.250000 0.0404(18) Uani 1 4 d S T P A .
C24 C 0.0444(2) 0.0888(5) 0.250000 0.043(2) Uani 1 4 d S T P . .
C22 C 0.0490(3) 0.2385(3) 0.250000 0.0541(17) Uani 1 2 d S T P . .
H22 H -0.014658 0.207994 0.250000 0.065 Uiso 1 2 calc R U P A .
C11 C 0.42625(15) 0.57375(15) 0.3711(3) 0.0276(11) Uani 1 2 d S T P A .

loop_
_atom_site_aniso_label
_atom_site_aniso_U_11
_atom_site_aniso_U_22
_atom_site_aniso_U_33
_atom_site_aniso_U_23
_atom_site_aniso_U_13
_atom_site_aniso_U_12
Co01 0.0171(5) 0.0253(6) 0.0167(6) 0.000 0.000 0.0126(3)
Ti01 0.0171(5) 0.0253(6) 0.0167(6) 0.000 0.000 0.0126(3)
O1 0.025(2) 0.025(2) 0.013(3) 0.000 0.000 0.0124(12)
O11 0.0329(14) 0.0270(13) 0.0509(17) 0.0109(11) -0.0217(11) 0.0070(10)
C12 0.0303(19) 0.0303(19) 0.038(3) 0.0111(11) -0.0111(11) 0.013(2)
C13 0.042(2) 0.039(2) 0.086(3) 0.037(2) -0.030(2) 0.0003(19)
N21 0.018(2) 0.017(3) 0.043(3) 0.000 0.000 0.0085(13)
C21 0.022(3) 0.018(2) 0.092(4) 0.000 0.000 0.011(2)
N22 0.022(2) 0.022(2) 0.103(5) 0.000 0.000 0.010(3)
C23 0.021(3) 0.014(3) 0.084(5) 0.000 0.000 0.0072(16)
C24 0.019(3) 0.020(3) 0.090(6) 0.000 0.000 0.0101(17)
C22 0.017(2) 0.018(3) 0.124(5) 0.000 0.000 0.006(2)
C11 0.0285(19) 0.0285(19) 0.025(2) 0.0059(10) -0.0059(10) 0.014(2)

loop_
_atom_type_symbol
_atom_type_description
_atom_type_scat_dispersion_real
_atom_type_scat_dispersion_imag
_atom_type_scat_source
C C 0.0033 0.0016 'International Tables Vol C Tables 4.2.6.8 and 6.1.1.4'
H H 0.0000 0.0000 'International Tables Vol C Tables 4.2.6.8 and 6.1.1.4'
Co Co 0.3494 0.9721 'International Tables Vol C Tables 4.2.6.8 and 6.1.1.4'
N N 0.0061 0.0033 'International Tables Vol C Tables 4.2.6.8 and 6.1.1.4'
O O 0.0106 0.0060 'International Tables Vol C Tables 4.2.6.8 and 6.1.1.4'
Ti Ti 0.2776 0.4457 'International Tables Vol C Tables 4.2.6.8 and 6.1.1.4'

loop_
_geom_angle_atom_site_label_1
_geom_angle_atom_site_label_2
_geom_angle_atom_site_label_3
_geom_angle
_geom_angle_site_symmetry_1
_geom_angle_site_symmetry_3
O1 Co01 O11 93.78(7) . .
O1 Co01 O11 93.78(7) . 11
O11 Co01 O11 172.44(13) . 11
O1 Co01 O11 93.78(7) . 16_556
O11 Co01 O11 88.87(15) . 16_556
O11 Co01 O11 90.63(15) 11 16_556
O1 Co01 O11 93.78(7) . 20
O11 Co01 O11 90.63(15) . 20
O11 Co01 O11 88.87(15) 11 20
O11 Co01 O11 172.44(13) 16_556 20
O1 Co01 N21 180.00(5) . .
O11 Co01 N21 86.22(7) . .
O11 Co01 N21 86.22(7) 11 .
O11 Co01 N21 86.22(7) 16_556 .
O11 Co01 N21 86.22(7) 20 .
O1 Ti01 O11 93.78(7) . .
O1 Ti01 O11 93.78(7) . 11
O11 Ti01 O11 172.44(13) . 11
O1 Ti01 O11 93.78(7) . 16_556
O11 Ti01 O11 88.87(15) . 16_556
O11 Ti01 O11 90.63(15) 11 16_556
O1 Ti01 O11 93.78(7) . 20
O11 Ti01 O11 90.63(15) . 20
O11 Ti01 O11 88.87(15) 11 20
O11 Ti01 O11 172.44(13) 16_556 20
O1 Ti01 N21 180.00(5) . .
O11 Ti01 N21 86.22(7) . .
O11 Ti01 N21 86.22(7) 11 .
O11 Ti01 N21 86.22(7) 16_556 .
O11 Ti01 N21 86.22(7) 20 .
Co01 O1 Co01 120.0 3_565 2_665
Co01 O1 Co01 120.0 3_565 .
Co01 O1 Co01 120.0 2_665 .
C11 O11 Co01 134.6(2) . .
C11 O11 Ti01 134.6(2) . .
C13 C12 C13 118.5(4) . 19_665
C13 C12 C11 120.8(2) . .
C13 C12 C11 120.8(2) 19_665 .
C12 C13 C13 120.8(2) . 7_556
C12 C13 H13 119.6 . .
C13 C13 H13 119.6 7_556 .
C21 N21 C21 116.7(5) . 20
C21 N21 Ti01 121.7(3) . .
C21 N21 Ti01 121.7(3) 20 .
C21 N21 Co01 121.7(3) . .
C21 N21 Co01 121.7(3) 20 .
N21 C21 C22 123.6(4) . .
N21 C21 H21 118.2 . .
C22 C21 H21 118.2 . .
C24 N22 C24 114.4(7) . 2
C22 C23 C22 118.3(6) . 20
C22 C23 C24 120.9(3) . .
C22 C23 C24 120.9(3) 20 .
N22 C24 N22 125.6(7) 3 .
N22 C24 C23 117.2(3) 3 .
N22 C24 C23 117.2(3) . .
C23 C22 C21 119.0(4) . .
C23 C22 H22 120.5 . .
C21 C22 H22 120.5 . .
O11 C11 O11 125.4(4) 19_665 .
O11 C11 C12 117.27(19) 19_665 .
O11 C11 C12 117.27(19) . .

loop_
_geom_bond_atom_site_label_1
_geom_bond_atom_site_label_2
_geom_bond_distance
_geom_bond_site_symmetry_2
Co01 O1 1.9712(9) .
Co01 O11 2.029(2) .
Co01 O11 2.029(2) 11
Co01 O11 2.029(2) 16_556
Co01 O11 2.029(2) 20
Co01 N21 2.199(5) .
Ti01 O1 1.9712(9) .
Ti01 O11 2.029(2) .
Ti01 O11 2.029(2) 11
Ti01 O11 2.029(2) 16_556
Ti01 O11 2.029(2) 20
Ti01 N21 2.199(5) .
O11 C11 1.240(3) .
C12 C13 1.372(4) .
C12 C13 1.372(4) 19_665
C12 C11 1.503(6) .
C13 C13 1.374(7) 7_556
C13 H13 0.9300 .
N21 C21 1.339(5) .
N21 C21 1.339(5) 20
C21 C22 1.384(7) .
C21 H21 0.9300 .
N22 C24 1.337(4) .
N22 C24 1.337(4) 2
C23 C22 1.381(6) .
C23 C22 1.381(6) 20
C23 C24 1.478(9) .
C22 H22 0.9300 .
